data_2010419
loop_
_publ_author_name
'Dmitry Yu.Naumov'
'Alexander V.Virovets'
'Nina V.Podberezskaya'
'Elena V.Boldyreva'

_publ_section_title
;
Silver Oxalate, Ag~2~C~2~O~4~
;
_journal_name_full 'Acta Crystallographica Section C'
_journal_page_first 60
_journal_page_last 62
_journal_volume 51
_journal_year 1995
_chemical_formula_moiety 'C2 Ag2 O4'
_chemical_formula_structural 'Ag2 C2 O4'
_chemical_formula_sum 'C2 Ag2 O4'
_chemical_formula_weight 303.76
_chemical_name_common 'silver oxalate'
_space_group_IT_number 14
_symmetry_cell_setting monoclinic
_symmetry_space_group_name_Hall '-P 2ybc'
_symmetry_space_group_name_H-M 'P 1 21/c 1'
_cell_angle_alpha 90.00
_cell_angle_beta 103.470(10)
_cell_angle_gamma 90.00
_cell_formula_units_Z 2
_cell_length_a 3.4603(5)
_cell_length_b 6.1972(9)
_cell_length_c 9.548(2)
_cell_measurement_temperature 300(2)
_cell_volume 199.12(6)
_diffrn_ambient_temperature 300(2)
_exptl_crystal_density_diffrn 5.066
_refine_ls_R_factor_obs 0.0259
_refine_ls_wR_factor_obs 0.0519
_cod_original_sg_symbol_H-M 'P 21/c'
_cod_database_code 2010419

loop_
_symmetry_equiv_pos_as_xyz
'x, y, z'
'-x, y+1/2, -z+1/2'
'-x, -y, -z'
'x, -y-1/2, z-1/2'

loop_
_atom_site_aniso_label
_atom_site_aniso_U_11
_atom_site_aniso_U_22
_atom_site_aniso_U_33
_atom_site_aniso_U_12
_atom_site_aniso_U_13
_atom_site_aniso_U_23
Ag1 0.0337(6) 0.0193(5) 0.0226(5) -0.0072(2) 0.0035(3) -0.0001(2)
O1 0.028(4) 0.020(2) 0.025(3) -0.004(2) 0.000(3) 0.010(2)
O2 0.021(4) 0.026(2) 0.024(3) -0.008(2) 0.001(3) -0.002(2)
C1 0.019(5) 0.015(4) 0.025(5) 0.001(4) 0.013(4) 0.004(3)

loop_
_atom_site_label
_atom_site_fract_x
_atom_site_fract_y
_atom_site_fract_z
_atom_site_U_iso_or_equiv
_atom_site_thermal_displace_type
_atom_site_calc_flag
_atom_site_refinement_flags
_atom_site_occupancy
_atom_site_disorder_group
_atom_site_type_symbol
Ag1 0.1416(2) 0.49443(7) 0.15782(6) 0.0257(4) Uani d . 1 . Ag
O1 0.507(2) 0.7859(8) 0.1183(6) 0.0260(10) Uani d . 1 . O
O2 0.175(2) 0.8228(7) -0.1097(6) 0.0240(10) Uani d . 1 . O
C1 0.403(2) 0.8840(10) 0.0037(9) 0.018(2) Uani d . 1 . C

loop_
_geom_bond_atom_site_label_1
_geom_bond_atom_site_label_2
_geom_bond_site_symmetry_2
_geom_bond_distance
_geom_bond_publ_flag
Ag1 Ag1 3_565 2.9450(10) yes
Ag1 O1 . 2.286(5) yes
Ag1 O1 2_645 2.551(6) yes
Ag1 O2 3_565 2.245(5) yes
Ag1 O2 4_576 2.471(6) yes
O1 C1 . 1.230(10) yes
O2 C1 . 1.240(10) yes
C1 C1 3_675 1.600(10) yes
O1 Ag1 2_655 2.551(6) no
O2 Ag1 3_565 2.245(5) no
O2 Ag1 4_575 2.471(6) no

_cod_duplicate_entry 2003182
